data_4073535
loop_
_publ_author_name
'Beckmann, Jens'
'Heek, Timm'
'Takahashi, Masashi'

_publ_section_title
;
 The First Mixed-Valent Antimony(III/V) Oxo Clusters
 (2,6-Mes2C6H3Sb)2(ClSb)4O8and (2,6-Mes2C6H3Sb)4(ClSb)4(HOSb)2O14&#x2020;
;
_journal_issue 15
_journal_name_full Organometallics
_journal_page_first 3633
_journal_paper_doi 10.1021/om700434m
_journal_volume 26
_journal_year 2007
_chemical_formula_sum 'C52 H60 Cl4 O Sb2'
_chemical_formula_weight 1086.36
_chemical_name_systematic
;
 ?
;
_space_group_IT_number 4
_symmetry_cell_setting monoclinic
_symmetry_space_group_name_Hall 'P 2yb'
_symmetry_space_group_name_H-M 'P 1 21 1'
_atom_sites_solution_hydrogens geom
_atom_sites_solution_primary direct
_atom_sites_solution_secondary difmap
_audit_creation_method SHELXL-97
_cell_angle_alpha 90.00
_cell_angle_beta 93.371(5)
_cell_angle_gamma 90.00
_cell_formula_units_Z 2
_cell_length_a 10.657(2)
_cell_length_b 17.087(3)
_cell_length_c 13.974(3)
_cell_measurement_temperature 173
_cell_volume 2540.2(9)
_computing_cell_refinement 'Bruker SMART'
_computing_data_collection 'Bruker SMART'
_computing_data_reduction 'Bruker SAINT'
_computing_molecular_graphics 'Bruker SHELXTL'
_computing_publication_material 'Bruker SHELXTL'
_computing_structure_refinement 'Bruker SHELXTL'
_computing_structure_solution 'Bruker SHELXTL'
_diffrn_ambient_temperature 173
_diffrn_measured_fraction_theta_full 0.975
_diffrn_measured_fraction_theta_max 0.975
_diffrn_measurement_device_type 'CCD area detector'
_diffrn_measurement_method 'phi and omega scans with .3 deg in omega'
_diffrn_radiation_monochromator graphite
_diffrn_radiation_source 'fine-focus sealed tube'
_diffrn_radiation_type MoK\a
_diffrn_radiation_wavelength 0.71073
_diffrn_reflns_av_R_equivalents 0.0221
_diffrn_reflns_av_sigmaI/netI 0.0313
_diffrn_reflns_limit_h_max 15
_diffrn_reflns_limit_h_min -10
_diffrn_reflns_limit_k_max 24
_diffrn_reflns_limit_k_min -24
_diffrn_reflns_limit_l_max 13
_diffrn_reflns_limit_l_min -19
_diffrn_reflns_number 31220
_diffrn_reflns_theta_full 30.57
_diffrn_reflns_theta_max 30.57
_diffrn_reflns_theta_min 1.46
_exptl_absorpt_coefficient_mu 1.308
_exptl_absorpt_correction_T_max 1.00
_exptl_absorpt_correction_T_min 0.76
_exptl_absorpt_correction_type empirical
_exptl_crystal_colour colorless
_exptl_crystal_density_diffrn 1.420
_exptl_crystal_density_method 'not measured'
_exptl_crystal_description plate
_exptl_crystal_F_000 1100
_exptl_crystal_size_max .44
_exptl_crystal_size_mid .40
_exptl_crystal_size_min .09
_refine_diff_density_max 1.295
_refine_diff_density_min -0.643
_refine_diff_density_rms 0.090
_refine_ls_abs_structure_details 'Flack H D (1983), Acta Cryst. A39, 876-881'
_refine_ls_abs_structure_Flack 0.438(14)
_refine_ls_extinction_method none
_refine_ls_goodness_of_fit_ref 1.051
_refine_ls_hydrogen_treatment mixed
_refine_ls_matrix_type full
_refine_ls_number_parameters 609
_refine_ls_number_reflns 15013
_refine_ls_number_restraints 1
_refine_ls_restrained_S_all 1.051
_refine_ls_R_factor_all 0.0398
_refine_ls_R_factor_gt 0.0329
_refine_ls_shift/su_max 2.280
_refine_ls_shift/su_mean 0.049
_refine_ls_structure_factor_coef Fsqd
_refine_ls_weighting_details 'calc w=1/[\s^2^(Fo^2^)+(0.0487P)^2^+1.1184P] where P=(Fo^2^+2Fc^2^)/3'
_refine_ls_weighting_scheme calc
_refine_ls_wR_factor_gt 0.0822
_refine_ls_wR_factor_ref 0.0882
_reflns_number_gt 13553
_reflns_number_total 15013
_reflns_threshold_expression >2sigma(I)
_cod_data_source_file om700434m-file002.cif
_cod_data_source_block publication_text
_cod_depositor_comments
;
The following automatic conversions were performed:

'_symmetry_cell_setting' value 'Monoclinic' changed to 'monoclinic'
according to /home/saulius/struct/CIF-dictionaries/cif_core.dic
dictionary named 'cif_core.dic' version 2.4.1 from 2010-06-29.

Automatic conversion script
Id: cif_fix_values 1715 2011-07-08 13:25:40Z adriana 
;
_cod_original_cell_volume 2540.3(9)
_cod_original_sg_symbol_H-M 'P2(1)   '
_cod_original_formula_sum 'C52 H60 Cl4 O1 Sb2'
_cod_database_code 4073535

loop_
_symmetry_equiv_pos_as_xyz
'x, y, z'
'-x, y+1/2, -z'

loop_
_atom_site_label
_atom_site_type_symbol
_atom_site_fract_x
_atom_site_fract_y
_atom_site_fract_z
_atom_site_U_iso_or_equiv
_atom_site_adp_type
_atom_site_occupancy
_atom_site_symmetry_multiplicity
_atom_site_calc_flag
_atom_site_refinement_flags
C4 C 0.2286(8) 0.0184(5) 0.2727(7) 0.122(3) Uani 1 1 d .
H4A H 0.2635 -0.0109 0.3284 0.182 Uiso 1 1 calc R
H4B H 0.2572 -0.0052 0.2139 0.182 Uiso 1 1 calc R
H4C H 0.1366 0.0169 0.2714 0.182 Uiso 1 1 calc R
C28 C 0.9528(4) 0.1060(3) 0.0376(3) 0.0522(10) Uani 1 1 d .
H28A H 1.0399 0.0883 0.0346 0.078 Uiso 1 1 calc R
H28B H 0.9493 0.1494 0.0832 0.078 Uiso 1 1 calc R
H28C H 0.9210 0.1236 -0.0261 0.078 Uiso 1 1 calc R
C40 C 0.8950(3) 0.06859(16) 0.5172(2) 0.0287(6) Uani 1 1 d .
C41 C 0.9676(3) 0.00138(17) 0.5398(2) 0.0326(6) Uani 1 1 d .
C50 C 1.0233(3) -0.01745(16) 0.6382(2) 0.0325(7) Uani 1 1 d .
C30 C 0.5188(3) 0.23082(17) -0.1584(2) 0.0318(6) Uani 1 1 d .
C20 C 0.7447(3) 0.0466(2) 0.0816(2) 0.0307(5) Uani 1 1 d .
Cl3 Cl 1.02686(11) 0.24209(5) 0.57584(8) 0.0527(2) Uani 1 1 d .
Sb1 Sb 0.693947(19) 0.043460(11) -0.130302(15) 0.03141(5) Uani 1 1 d .
Sb2 Sb 0.84612(2) 0.167034(10) 0.606602(15) 0.03330(5) Uani 1 1 d .
Cl4 Cl 0.93462(9) 0.13226(5) 0.76185(6) 0.03942(18) Uani 1 1 d .
C58 C 0.8214(4) -0.0870(2) 0.6723(3) 0.0434(8) Uani 1 1 d .
H58A H 0.7884 -0.1165 0.7255 0.065 Uiso 1 1 calc R
H58B H 0.8222 -0.1206 0.6156 0.065 Uiso 1 1 calc R
H58C H 0.7677 -0.0414 0.6580 0.065 Uiso 1 1 calc R
Cl1 Cl 0.60179(9) 0.08138(5) -0.28296(6) 0.04101(18) Uani 1 1 d .
Cl2 Cl 0.52404(10) -0.04308(5) -0.10527(8) 0.0480(2) Uani 1 1 d .
C51 C 1.1482(3) 0.00412(18) 0.6640(3) 0.0351(7) Uani 1 1 d .
C52 C 1.1980(4) -0.0162(2) 0.7554(3) 0.0403(8) Uani 1 1 d .
H52 H 1.2821 -0.0020 0.7739 0.048 Uiso 1 1 calc G
C12 C 0.6591(4) 0.1773(2) 0.1281(3) 0.0411(8) Uani 1 1 d .
H12 H 0.6885 0.1670 0.1924 0.049 Uiso 1 1 calc G
C55 C 0.9533(3) -0.06009(18) 0.6999(3) 0.0347(7) Uani 1 1 d .
C14 C 0.5550(4) 0.2611(2) 0.0121(3) 0.0418(8) Uani 1 1 d .
H14 H 0.5125 0.3089 -0.0024 0.050 Uiso 1 1 calc G
C42 C 0.9851(4) -0.05330(19) 0.4676(3) 0.0409(8) Uani 1 1 d .
H42 H 1.0343 -0.0986 0.4820 0.049 Uiso 1 1 calc G
C11 C 0.6783(3) 0.12260(18) 0.0569(2) 0.0333(6) Uani 1 1 d .
C45 C 0.8421(3) 0.07835(17) 0.4248(2) 0.0314(6) Uani 1 1 d .
C13 C 0.5974(4) 0.2467(2) 0.1058(3) 0.0464(9) Uani 1 1 d .
H13 H 0.5843 0.2841 0.1545 0.056 Uiso 1 1 calc G
C43 C 0.9326(5) -0.0431(2) 0.3760(3) 0.0475(9) Uani 1 1 d .
H43 H 0.9457 -0.0811 0.3280 0.057 Uiso 1 1 calc G
C61 C 0.8209(3) 0.21693(19) 0.3630(3) 0.0345(7) Uani 1 1 d .
C25 C 0.8731(3) 0.0395(2) 0.0699(2) 0.0370(6) Uani 1 1 d .
C21 C 0.6755(3) -0.01583(18) 0.1177(2) 0.0326(6) Uani 1 1 d .
C23 C 0.8636(4) -0.0968(2) 0.1207(3) 0.0381(7) Uani 1 1 d .
C53 C 1.1285(4) -0.0563(2) 0.8189(3) 0.0405(8) Uani 1 1 d .
C63 C 0.6229(4) 0.2872(2) 0.3692(3) 0.0393(7) Uani 1 1 d .
C15 C 0.5722(3) 0.20812(17) -0.0622(2) 0.0316(6) Uani 1 1 d .
C56 C 1.2272(4) 0.0483(3) 0.5965(3) 0.0481(8) Uani 1 1 d .
H56A H 1.1782 0.0577 0.5360 0.072 Uiso 1 1 calc R
H56B H 1.3021 0.0174 0.5840 0.072 Uiso 1 1 calc R
H56C H 1.2529 0.0984 0.6254 0.072 Uiso 1 1 calc R
C24 C 0.9307(4) -0.0331(2) 0.0905(3) 0.0407(7) Uani 1 1 d .
H24 H 1.0184 -0.0385 0.0835 0.049 Uiso 1 1 calc G
C54 C 1.0068(4) -0.0791(2) 0.7908(3) 0.0402(7) Uani 1 1 d .
H54 H 0.9591 -0.1080 0.8339 0.048 Uiso 1 1 calc G
C65 C 0.6361(3) 0.15084(19) 0.4186(3) 0.0361(7) Uani 1 1 d .
C62 C 0.7495(4) 0.28476(19) 0.3492(3) 0.0376(7) Uani 1 1 d .
H62 H 0.7880 0.3305 0.3256 0.045 Uiso 1 1 calc R
C64 C 0.5683(4) 0.2191(2) 0.4024(3) 0.0400(7) Uani 1 1 d .
H64 H 0.4814 0.2196 0.4142 0.048 Uiso 1 1 calc G
C22 C 0.7365(4) -0.0869(2) 0.1358(3) 0.0373(7) Uani 1 1 d .
H22 H 0.6902 -0.1298 0.1590 0.045 Uiso 1 1 calc G
C26 C 0.5392(4) -0.0070(2) 0.1384(3) 0.0458(9) Uani 1 1 d .
H26A H 0.5111 0.0462 0.1222 0.069 Uiso 1 1 calc R
H26B H 0.5291 -0.0167 0.2067 0.069 Uiso 1 1 calc R
H26C H 0.4887 -0.0448 0.1000 0.069 Uiso 1 1 calc R
C34 C 0.3462(4) 0.2345(2) -0.2764(3) 0.0410(8) Uani 1 1 d .
H34 H 0.2641 0.2180 -0.2977 0.049 Uiso 1 1 calc R
C60 C 0.7653(3) 0.15034(17) 0.4010(2) 0.0324(6) Uani 1 1 d .
C35 C 0.3973(3) 0.20736(19) -0.1892(3) 0.0363(7) Uani 1 1 d .
C68 C 0.5710(4) 0.0783(2) 0.4528(3) 0.0482(9) Uani 1 1 d .
H68A H 0.6320 0.0357 0.4612 0.072 Uiso 1 1 calc R
H68B H 0.5041 0.0630 0.4053 0.072 Uiso 1 1 calc R
H68C H 0.5344 0.0893 0.5141 0.072 Uiso 1 1 calc R
C66 C 0.9545(4) 0.2152(2) 0.3319(3) 0.0470(9) Uani 1 1 d .
H66A H 0.9916 0.1637 0.3462 0.071 Uiso 1 1 calc R
H66B H 1.0041 0.2556 0.3665 0.071 Uiso 1 1 calc R
H66C H 0.9545 0.2251 0.2628 0.071 Uiso 1 1 calc R
C31 C 0.5879(3) 0.28080(18) -0.2156(3) 0.0356(7) Uani 1 1 d .
C32 C 0.5319(4) 0.3063(2) -0.3033(3) 0.0446(8) Uani 1 1 d .
H32 H 0.5783 0.3392 -0.3431 0.054 Uiso 1 1 calc G
C67 C 0.5479(4) 0.3612(2) 0.3535(3) 0.0533(10) Uani 1 1 d .
H67A H 0.6025 0.4026 0.3308 0.080 Uiso 1 1 calc R
H67B H 0.5137 0.3774 0.4140 0.080 Uiso 1 1 calc R
H67C H 0.4788 0.3517 0.3055 0.080 Uiso 1 1 calc R
C36 C 0.7182(4) 0.3069(2) -0.1848(3) 0.0437(8) Uani 1 1 d .
H36A H 0.7505 0.3411 -0.2341 0.066 Uiso 1 1 calc R
H36B H 0.7730 0.2611 -0.1760 0.066 Uiso 1 1 calc R
H36C H 0.7165 0.3357 -0.1242 0.066 Uiso 1 1 calc R
C38 C 0.3234(4) 0.1543(2) -0.1272(3) 0.0466(9) Uani 1 1 d .
H38A H 0.3743 0.1414 -0.0687 0.070 Uiso 1 1 calc R
H38B H 0.3016 0.1061 -0.1624 0.070 Uiso 1 1 calc R
H38C H 0.2463 0.1809 -0.1104 0.070 Uiso 1 1 calc R
C33 C 0.4110(4) 0.2849(2) -0.3336(3) 0.0453(9) Uani 1 1 d .
C27 C 0.9265(4) -0.1744(2) 0.1417(3) 0.0533(10) Uani 1 1 d .
H27A H 0.8640 -0.2122 0.1616 0.080 Uiso 1 1 calc R
H27B H 0.9921 -0.1679 0.1933 0.080 Uiso 1 1 calc R
H27C H 0.9645 -0.1935 0.0840 0.080 Uiso 1 1 calc R
C44 C 0.8604(4) 0.0228(2) 0.3541(3) 0.0446(9) Uani 1 1 d .
H44 H 0.8237 0.0300 0.2911 0.053 Uiso 1 1 calc R
C10 C 0.6349(3) 0.13712(17) -0.0392(2) 0.0304(6) Uani 1 1 d .
C57 C 1.1859(5) -0.0767(4) 0.9181(3) 0.0696(15) Uani 1 1 d .
H57A H 1.2719 -0.0563 0.9252 0.104 Uiso 1 1 calc R
H57B H 1.1875 -0.1337 0.9260 0.104 Uiso 1 1 calc R
H57C H 1.1354 -0.0533 0.9670 0.104 Uiso 1 1 calc R
C37 C 0.3509(5) 0.3177(4) -0.4256(3) 0.0676(14) Uani 1 1 d .
H37A H 0.2658 0.2964 -0.4363 0.101 Uiso 1 1 calc R
H37B H 0.4013 0.3032 -0.4793 0.101 Uiso 1 1 calc R
H37C H 0.3465 0.3749 -0.4210 0.101 Uiso 1 1 calc R
O1 O 0.2262(4) 0.1437(2) 0.2009(3) 0.0776(11) Uani 1 1 d .
C2 C 0.2697(7) 0.2210(5) 0.1996(7) 0.107(3) Uani 1 1 d .
H2A H 0.3628 0.2212 0.2016 0.128 Uiso 1 1 calc R
H2B H 0.2430 0.2491 0.2570 0.128 Uiso 1 1 calc R
C3 C 0.2719(7) 0.1011(4) 0.2795(6) 0.096(2) Uani 1 1 d .
H3A H 0.2426 0.1250 0.3387 0.115 Uiso 1 1 calc R
H3B H 0.3649 0.1026 0.2831 0.115 Uiso 1 1 calc R
C1 C 0.2201(8) 0.2610(4) 0.1131(6) 0.099(2) Uani 1 1 d .
H1A H 0.2503 0.3152 0.1136 0.148 Uiso 1 1 calc R
H1B H 0.1280 0.2607 0.1112 0.148 Uiso 1 1 calc R
H1C H 0.2486 0.2340 0.0565 0.148 Uiso 1 1 calc R

loop_
_atom_site_aniso_label
_atom_site_aniso_U_11
_atom_site_aniso_U_22
_atom_site_aniso_U_33
_atom_site_aniso_U_23
_atom_site_aniso_U_13
_atom_site_aniso_U_12
C4 0.093(6) 0.103(6) 0.167(9) -0.016(6) -0.012(6) 0.004(4)
C28 0.045(2) 0.056(2) 0.055(3) 0.0109(19) -0.0060(18) -0.0133(17)
C40 0.0359(15) 0.0217(11) 0.0277(15) 0.0003(10) -0.0041(12) -0.0049(10)
C41 0.0412(17) 0.0234(12) 0.0324(17) -0.0013(11) -0.0046(13) -0.0023(11)
C50 0.0418(17) 0.0206(12) 0.0338(17) -0.0014(11) -0.0086(14) 0.0042(11)
C30 0.0377(16) 0.0241(12) 0.0330(17) -0.0048(11) -0.0026(13) 0.0043(11)
C20 0.0367(13) 0.0313(12) 0.0232(13) 0.0000(12) -0.0067(11) -0.0012(13)
Cl3 0.0639(6) 0.0340(4) 0.0579(6) 0.0083(4) -0.0161(5) -0.0178(4)
Sb1 0.03577(10) 0.02923(8) 0.02866(10) -0.00225(8) -0.00302(8) 0.00410(8)
Sb2 0.04157(11) 0.02470(8) 0.03240(11) -0.00145(8) -0.00821(9) 0.00347(8)
Cl4 0.0502(5) 0.0347(4) 0.0321(4) -0.0030(3) -0.0082(4) 0.0044(3)
C58 0.0461(19) 0.0389(16) 0.045(2) 0.0048(15) -0.0015(16) -0.0005(14)
Cl1 0.0479(5) 0.0457(4) 0.0285(4) -0.0023(3) -0.0055(4) 0.0100(3)
Cl2 0.0581(5) 0.0350(4) 0.0497(5) -0.0003(4) -0.0081(4) -0.0147(4)
C51 0.0376(16) 0.0292(14) 0.0374(18) -0.0036(12) -0.0062(14) 0.0032(12)
C52 0.0380(17) 0.0416(17) 0.040(2) -0.0080(14) -0.0087(15) 0.0082(13)
C12 0.061(2) 0.0344(16) 0.0261(15) -0.0037(12) -0.0097(15) 0.0019(14)
C55 0.0376(16) 0.0276(13) 0.0384(18) -0.0033(12) -0.0040(14) 0.0055(11)
C14 0.059(2) 0.0275(14) 0.0375(19) -0.0063(13) -0.0077(17) 0.0051(14)
C42 0.055(2) 0.0273(14) 0.039(2) -0.0047(13) -0.0074(17) 0.0045(13)
C11 0.0404(16) 0.0281(13) 0.0308(16) -0.0005(11) -0.0041(13) -0.0049(11)
C45 0.0387(16) 0.0269(12) 0.0279(15) 0.0024(11) -0.0039(13) -0.0025(11)
C13 0.072(3) 0.0328(16) 0.0336(19) -0.0107(14) -0.0074(18) 0.0053(16)
C43 0.068(3) 0.0367(17) 0.037(2) -0.0111(15) -0.0070(18) 0.0020(16)
C61 0.0380(16) 0.0329(14) 0.0320(17) 0.0047(12) -0.0023(13) -0.0019(12)
C25 0.0341(14) 0.0436(16) 0.0323(16) 0.0028(15) -0.0071(12) -0.0058(14)
C21 0.0351(16) 0.0321(14) 0.0299(16) 0.0023(11) -0.0030(13) 0.0010(11)
C23 0.0435(18) 0.0383(16) 0.0317(17) -0.0016(13) -0.0043(14) 0.0072(13)
C53 0.0433(18) 0.0469(18) 0.0301(17) -0.0033(14) -0.0067(14) 0.0190(15)
C63 0.0474(19) 0.0396(16) 0.0303(17) 0.0065(14) -0.0040(14) 0.0040(14)
C15 0.0379(16) 0.0245(12) 0.0315(17) -0.0015(11) -0.0069(13) -0.0004(11)
C56 0.0427(17) 0.0455(18) 0.055(2) 0.0071(19) -0.0038(16) -0.0049(17)
C24 0.0350(17) 0.051(2) 0.0358(19) 0.0036(15) -0.0028(14) 0.0037(14)
C54 0.0459(19) 0.0362(15) 0.0385(19) 0.0042(14) 0.0031(15) 0.0116(14)
C65 0.0398(16) 0.0383(17) 0.0291(16) 0.0065(12) -0.0064(13) -0.0050(12)
C62 0.0497(19) 0.0306(14) 0.0321(17) 0.0057(12) -0.0001(14) 0.0002(13)
C64 0.0386(17) 0.0458(18) 0.0350(19) 0.0065(14) -0.0022(14) 0.0000(14)
C22 0.0468(19) 0.0310(14) 0.0334(18) 0.0029(12) -0.0036(14) -0.0004(13)
C26 0.0425(19) 0.0436(18) 0.052(2) 0.0064(16) 0.0085(17) 0.0008(15)
C34 0.0383(17) 0.0462(18) 0.0376(19) -0.0094(15) -0.0061(14) 0.0100(14)
C60 0.0396(16) 0.0299(14) 0.0266(15) 0.0046(10) -0.0066(12) -0.0020(11)
C35 0.0417(17) 0.0296(14) 0.0374(18) -0.0070(12) -0.0001(14) 0.0037(12)
C68 0.047(2) 0.0474(19) 0.048(2) 0.0132(17) -0.0087(17) -0.0118(16)
C66 0.049(2) 0.0422(18) 0.050(2) 0.0111(16) 0.0032(17) -0.0027(15)
C31 0.0387(16) 0.0293(13) 0.0381(18) 0.0010(12) -0.0023(14) 0.0049(12)
C32 0.047(2) 0.0460(19) 0.041(2) 0.0113(16) 0.0030(16) 0.0099(15)
C67 0.062(3) 0.0435(19) 0.055(3) 0.0080(17) 0.010(2) 0.0147(18)
C36 0.0390(18) 0.0346(16) 0.057(2) 0.0052(15) -0.0038(16) -0.0014(13)
C38 0.0452(19) 0.043(2) 0.051(2) -0.0029(16) -0.0023(16) -0.0057(15)
C33 0.049(2) 0.051(2) 0.0346(19) -0.0027(16) -0.0052(16) 0.0165(17)
C27 0.060(2) 0.0401(18) 0.059(3) 0.0030(17) -0.004(2) 0.0166(17)
C44 0.064(2) 0.0368(17) 0.0317(18) -0.0019(13) -0.0095(17) -0.0027(15)
C10 0.0343(15) 0.0252(11) 0.0312(16) -0.0025(11) -0.0011(12) -0.0016(11)
C57 0.062(3) 0.111(4) 0.035(2) 0.011(3) -0.006(2) 0.036(3)
C37 0.070(3) 0.090(4) 0.042(2) 0.014(2) -0.005(2) 0.030(3)
O1 0.067(2) 0.072(2) 0.092(3) -0.022(2) -0.007(2) 0.0039(17)
C2 0.070(4) 0.099(5) 0.153(8) -0.062(5) 0.015(4) -0.018(3)
C3 0.073(4) 0.098(5) 0.112(6) -0.037(5) -0.019(4) 0.024(3)
C1 0.128(6) 0.079(4) 0.094(5) -0.014(4) 0.036(4) 0.000(4)

loop_
_atom_type_symbol
_atom_type_description
_atom_type_scat_dispersion_real
_atom_type_scat_dispersion_imag
_atom_type_scat_source
C C 0.0033 0.0016 'International Tables Vol C Tables 4.2.6.8 and 6.1.1.4'
H H 0.0000 0.0000 'International Tables Vol C Tables 4.2.6.8 and 6.1.1.4'
O O 0.0106 0.0060 'International Tables Vol C Tables 4.2.6.8 and 6.1.1.4'
Cl Cl 0.1484 0.1585 'International Tables Vol C Tables 4.2.6.8 and 6.1.1.4'
Sb Sb -0.5866 1.5461 'International Tables Vol C Tables 4.2.6.8 and 6.1.1.4'

loop_
_geom_angle_atom_site_label_1
_geom_angle_atom_site_label_2
_geom_angle_atom_site_label_3
_geom_angle
C45 C40 C41 119.6(3)
C45 C40 Sb2 110.1(2)
C41 C40 Sb2 130.4(2)
C42 C41 C40 118.6(3)
C42 C41 C50 117.2(3)
C40 C41 C50 124.2(3)
C55 C50 C51 121.0(3)
C55 C50 C41 119.2(3)
C51 C50 C41 119.7(3)
C35 C30 C31 120.4(3)
C35 C30 C15 120.3(3)
C31 C30 C15 119.2(3)
C25 C20 C21 121.1(3)
C25 C20 C11 119.9(3)
C21 C20 C11 119.0(3)
C10 Sb1 Cl2 97.06(9)
C10 Sb1 Cl1 101.93(9)
Cl2 Sb1 Cl1 91.35(4)
C40 Sb2 Cl3 95.13(9)
C40 Sb2 Cl4 103.53(8)
Cl3 Sb2 Cl4 91.01(4)
C52 C51 C50 118.1(3)
C52 C51 C56 120.1(3)
C50 C51 C56 121.8(3)
C53 C52 C51 121.6(4)
C13 C12 C11 120.2(3)
C50 C55 C54 118.9(3)
C50 C55 C58 122.1(3)
C54 C55 C58 119.0(3)
C13 C14 C15 122.5(3)
C43 C42 C41 121.5(3)
C12 C11 C10 120.5(3)
C12 C11 C20 120.1(3)
C10 C11 C20 119.4(3)
C40 C45 C44 120.8(3)
C40 C45 C60 119.3(3)
C44 C45 C60 119.9(3)
C12 C13 C14 119.4(3)
C42 C43 C44 119.8(3)
C62 C61 C60 119.2(3)
C62 C61 C66 119.5(3)
C60 C61 C66 121.2(3)
C20 C25 C24 118.2(3)
C20 C25 C28 123.1(4)
C24 C25 C28 118.7(3)
C22 C21 C20 118.5(3)
C22 C21 C26 119.8(3)
C20 C21 C26 121.7(3)
C24 C23 C22 118.4(3)
C24 C23 C27 121.3(4)
C22 C23 C27 120.2(4)
C52 C53 C54 119.2(3)
C52 C53 C57 120.0(4)
C54 C53 C57 120.8(4)
C64 C63 C62 118.1(3)
C64 C63 C67 121.4(4)
C62 C63 C67 120.5(3)
C14 C15 C10 117.9(3)
C14 C15 C30 116.4(3)
C10 C15 C30 125.7(3)
C23 C24 C25 122.0(3)
C53 C54 C55 121.1(4)
C64 C65 C60 118.8(3)
C64 C65 C68 119.8(3)
C60 C65 C68 121.4(3)
C61 C62 C63 121.6(3)
C65 C64 C63 122.3(4)
C23 C22 C21 121.7(3)
C35 C34 C33 122.1(4)
C61 C60 C65 119.9(3)
C61 C60 C45 120.8(3)
C65 C60 C45 119.3(3)
C34 C35 C30 118.9(3)
C34 C35 C38 121.0(3)
C30 C35 C38 120.1(3)
C32 C31 C30 118.4(3)
C32 C31 C36 119.9(3)
C30 C31 C36 121.7(3)
C33 C32 C31 121.8(4)
C32 C33 C34 118.4(4)
C32 C33 C37 120.2(4)
C34 C33 C37 121.4(4)
C43 C44 C45 119.7(3)
C15 C10 C11 119.3(3)
C15 C10 Sb1 130.7(2)
C11 C10 Sb1 109.8(2)
C3 O1 C2 113.9(5)
O1 C2 C1 110.3(6)
O1 C3 C4 110.9(6)

loop_
_geom_bond_atom_site_label_1
_geom_bond_atom_site_label_2
_geom_bond_distance
C4 C3 1.488(11)
C28 C25 1.503(5)
C40 C45 1.389(4)
C40 C41 1.410(4)
C40 Sb2 2.177(3)
C41 C42 1.395(5)
C41 C50 1.501(5)
C50 C55 1.381(5)
C50 C51 1.408(5)
C30 C35 1.398(5)
C30 C31 1.407(5)
C30 C15 1.480(5)
C20 C25 1.392(4)
C20 C21 1.407(4)
C20 C11 1.510(4)
Cl3 Sb2 2.3742(11)
Sb1 C10 2.162(3)
Sb1 Cl2 2.3795(10)
Sb1 Cl1 2.3851(9)
Sb2 Cl4 2.3892(9)
C58 C55 1.508(5)
C51 C52 1.398(5)
C51 C56 1.504(5)
C52 C53 1.372(6)
C12 C13 1.382(5)
C12 C11 1.389(5)
C55 C54 1.399(5)
C14 C13 1.383(5)
C14 C15 1.398(5)
C42 C43 1.377(6)
C11 C10 1.416(5)
C45 C44 1.391(5)
C45 C60 1.504(4)
C43 C44 1.388(6)
C61 C62 1.393(5)
C61 C60 1.401(4)
C61 C66 1.514(6)
C25 C24 1.407(5)
C21 C22 1.394(4)
C21 C26 1.506(5)
C23 C24 1.381(5)
C23 C22 1.393(5)
C23 C27 1.507(5)
C53 C54 1.388(6)
C53 C57 1.523(5)
C63 C64 1.392(5)
C63 C62 1.394(6)
C63 C67 1.505(5)
C15 C10 1.413(4)
C65 C64 1.384(5)
C65 C60 1.413(5)
C65 C68 1.512(5)
C34 C35 1.385(5)
C34 C33 1.386(6)
C35 C38 1.507(5)
C31 C32 1.401(5)
C31 C36 1.498(5)
C32 C33 1.382(6)
C33 C37 1.511(6)
O1 C3 1.382(9)
O1 C2 1.400(8)
C2 C1 1.461(11)
